data_1558094
loop_
_publ_author_name
'Xu, Jianbin'
'Liang, Lusheng'
'Mai, Chi-Lun'
'Zhang, Zilong'
'Zhou, Qin'
'Xiong, Qiu'
'Zhang, Zhuangzhuang'
'Deng, Longhui'
'Gao, Peng'

_publ_section_title
;
 Lewis-base containing spiro type hole transporting materials for
 high-performance perovskite solar cells with efficiency approaching 20.
;
_journal_issue 24
_journal_name_full Nanoscale
_journal_page_first 13157
_journal_page_last 13164
_journal_paper_doi 10.1039/d0nr01961e
_journal_volume 12
_journal_year 2020
_chemical_formula_moiety 'C85 H68 N6 O8, C7 H8'
_chemical_formula_sum 'C92 H76 N6 O8'
_chemical_formula_weight 1393.58
_chemical_name_systematic Spiro-CN-OMeTAD
_space_group_crystal_system triclinic
_space_group_IT_number 2
_space_group_name_Hall '-P 1'
_space_group_name_H-M_alt 'P -1'
_atom_sites_solution_hydrogens geom
_audit_creation_date 2019-12-30
_audit_creation_method
;
Olex2 1.2
(compiled 2015.09.30 svn.r3233 for OlexSys, GUI svn.r5103)
;
_audit_update_record
;
2020-03-09 deposited with the CCDC.	2020-05-21 downloaded from the CCDC.
;
_cell_angle_alpha 114.844(3)
_cell_angle_beta 101.984(3)
_cell_angle_gamma 90.435(3)
_cell_formula_units_Z 2
_cell_length_a 11.2545(10)
_cell_length_b 18.0672(18)
_cell_length_c 20.425(2)
_cell_measurement_reflns_used 9960
_cell_measurement_temperature 200(2)
_cell_measurement_theta_max 32.84
_cell_measurement_theta_min 2.26
_cell_volume 3665.6(6)
_computing_molecular_graphics 'Olex2 (Dolomanov et al., 2009)'
_computing_publication_material 'Olex2 (Dolomanov et al., 2009)'
_computing_structure_refinement 'ShelXL (Sheldrick, 2015)'
_computing_structure_solution 'SHELXT 2014/5 (Sheldrick, 2014)'
_diffrn_ambient_temperature 200.0
_diffrn_measured_fraction_theta_full 0.999
_diffrn_measured_fraction_theta_max 0.990
_diffrn_measurement_device_type 'Bruker APEX-II CCD'
_diffrn_measurement_method '\f and \w scans'
_diffrn_radiation_type MoK\a
_diffrn_radiation_wavelength 0.71073
_diffrn_reflns_av_R_equivalents 0.1593
_diffrn_reflns_av_unetI/netI 0.1333
_diffrn_reflns_Laue_measured_fraction_full 0.999
_diffrn_reflns_Laue_measured_fraction_max 0.990
_diffrn_reflns_limit_h_max 17
_diffrn_reflns_limit_h_min -17
_diffrn_reflns_limit_k_max 28
_diffrn_reflns_limit_k_min -28
_diffrn_reflns_limit_l_max 31
_diffrn_reflns_limit_l_min -31
_diffrn_reflns_number 211972
_diffrn_reflns_point_group_measured_fraction_full 0.999
_diffrn_reflns_point_group_measured_fraction_max 0.990
_diffrn_reflns_theta_full 25.242
_diffrn_reflns_theta_max 33.917
_diffrn_reflns_theta_min 1.939
_diffrn_standards_number 0
_exptl_absorpt_coefficient_mu 0.081
_exptl_absorpt_correction_T_max 0.7463
_exptl_absorpt_correction_T_min 0.7046
_exptl_absorpt_correction_type none
_exptl_absorpt_process_details
;
SADABS-2016/2 (Bruker,2016/2) was used for absorption correction.
wR2(int) was 0.1240 before and 0.0705 after correction.
The Ratio of minimum to maximum transmission is 0.9441.
The \l/2 correction factor is Not present.
;
_exptl_crystal_colour Blue
_exptl_crystal_density_diffrn 1.263
_exptl_crystal_description Needle
_exptl_crystal_F_000 1468
_exptl_crystal_recrystallization_method 'Re-crystallisation from solvent: Toluene'
_refine_diff_density_max 0.874
_refine_diff_density_min -0.455
_refine_diff_density_rms 0.079
_refine_ls_extinction_coef 0.0128(15)
_refine_ls_extinction_expression Fc^*^=kFc[1+0.001xFc^2^\l^3^/sin(2\q)]^-1/4^
_refine_ls_extinction_method SHELXL
_refine_ls_goodness_of_fit_ref 1.031
_refine_ls_hydrogen_treatment constr
_refine_ls_matrix_type full
_refine_ls_number_parameters 930
_refine_ls_number_reflns 29441
_refine_ls_number_restraints 0
_refine_ls_restrained_S_all 1.031
_refine_ls_R_factor_all 0.2339
_refine_ls_R_factor_gt 0.0982
_refine_ls_shift/su_max 0.001
_refine_ls_shift/su_mean 0.000
_refine_ls_structure_factor_coef Fsqd
_refine_ls_weighting_details
;
 w=1/[\s^2^(Fo^2^)+(0.1383P)^2^+1.3289P]
 where P=(Fo^2^+2Fc^2^)/3
;
_refine_ls_weighting_scheme calc
_refine_ls_wR_factor_gt 0.2480
_refine_ls_wR_factor_ref 0.3236
_reflns_Friedel_coverage 0.000
_reflns_number_gt 11828
_reflns_number_total 29441
_reflns_threshold_expression 'I > 2\s(I)'
_cod_data_source_file d0nr01961e2.cif
_cod_data_source_block mo_cn_0m_a
_cod_depositor_comments 'Adding full bibliography for 1558094.cif.'
_cod_original_cell_volume 3665.7(6)
_cod_database_code 1558094
_shelxl_version_number 2013-2
_shelx_space_group_comment
;
The symmetry employed for this shelxl refinement is uniquely defined
by the following loop, which should always be used as a source of
symmetry information in preference to the above space-group names.
They are only intended as comments.
;
_olex2_refinement_description
;
1. Fixed Uiso
 At 1.2 times of:
  All C(H) groups
 At 1.5 times of:
  All C(H,H,H) groups
2.a Aromatic/amide H refined with riding coordinates:
 C3(H3), C4(H4), C7(H7), C12(H12), C15(H15), C16(H16), C21(H21), C22(H22),
 C25(H25), C26(H26), C29(H29), C30(H30), C32(H32), C33(H33), C35(H35), C36(H36),
  C38(H38), C39(H39), C41(H41), C45(H45), C46(H46), C47(H47), C48(H48),
 C50(H50), C51(H51), C54(H54), C55(H55), C56(H56), C57(H57), C60(H60), C61(H61),
  C63(H63), C64(H64), C67(H67), C68(H68), C70(H70), C71(H71), C74(H74),
 C79(H79), C80(H80), C83(H83), C84(H84), C85(H85), C86(H86), C2AA(H2AA),
 C0AA(H0AA), C5AA(H5AA), C4AA(H4AA), C1AA(H1AA)
2.b Idealised Me refined as rotating group:
 C1(H1A,H1B,H1C), C18(H18A,H18B,H18C), C19(H19A,H19B,H19C), C37(H37A,H37B,
 H37C), C53(H53A,H53B,H53C), C65(H65A,H65B,H65C), C73(H73A,H73B,H73C), C82(H82A,
 H82B,H82C), C6AA(H6AA,H6AB,H6AC)
;
_olex2_submission_special_instructions 'No special instructions were received'

loop_
_space_group_symop_operation_xyz
'x, y, z'
'-x, -y, -z'

loop_
_atom_site_label
_atom_site_type_symbol
_atom_site_fract_x
_atom_site_fract_y
_atom_site_fract_z
_atom_site_U_iso_or_equiv
_atom_site_adp_type
_atom_site_occupancy
_atom_site_site_symmetry_order
_atom_site_calc_flag
_atom_site_refinement_flags_posn
_atom_site_refinement_flags_adp
_atom_site_refinement_flags_occupancy
_atom_site_disorder_assembly
_atom_site_disorder_group
O1 O 1.2492(2) 0.81512(15) 0.63777(13) 0.0590(7) Uani 1 1 d . . . . .
O2 O 0.9057(2) 1.05412(13) 0.13858(13) 0.0494(6) Uani 1 1 d . . . . .
O0AA O -0.23457(19) 0.99724(13) 0.45518(13) 0.0501(6) Uani 1 1 d . . . . .
N4 N 0.2209(3) 0.6107(2) 0.3488(2) 0.0771(11) Uani 1 1 d . . . . .
N1 N 0.8540(2) 0.63167(15) 0.40445(14) 0.0405(6) Uani 1 1 d . . . . .
N2 N 0.5741(2) 0.31828(13) 0.08804(15) 0.0415(6) Uani 1 1 d . . . . .
O3 O 0.9823(2) 0.19946(15) -0.02115(14) 0.0572(6) Uani 1 1 d . . . . .
N0AA N 0.5457(2) 0.90870(13) 0.21135(14) 0.0370(5) Uani 1 1 d . . . . .
O5 O 0.2166(2) 0.11993(15) 0.10991(15) 0.0595(7) Uani 1 1 d . . . . .
O6 O 0.8929(3) 0.29891(15) 0.24128(16) 0.0738(8) Uani 1 1 d . . . . .
N7 N 0.04561(19) 0.78482(14) 0.27575(13) 0.0342(5) Uani 1 1 d . . . . .
N8 N 0.1958(3) 0.40352(19) 0.1559(2) 0.0786(11) Uani 1 1 d . . . . .
O9 O 0.2529(2) 1.13473(15) 0.36508(15) 0.0639(7) Uani 1 1 d . . . . .
C1 C 1.2985(4) 0.7886(3) 0.6934(3) 0.0838(15) Uani 1 1 d . . . . .
H1A H 1.2355 0.7857 0.7191 0.126 Uiso 1 1 calc GR . . . .
H1B H 1.3678 0.8277 0.7291 0.126 Uiso 1 1 calc GR . . . .
H1C H 1.3262 0.7343 0.6702 0.126 Uiso 1 1 calc GR . . . .
C2 C 1.1517(3) 0.76685(18) 0.58326(17) 0.0411(7) Uani 1 1 d . . . . .
C3 C 1.0987(3) 0.6941(2) 0.57756(19) 0.0492(8) Uani 1 1 d . . . . .
H3 H 1.1299 0.6743 0.6134 0.059 Uiso 1 1 calc R . . . .
C4 C 1.0005(3) 0.65070(18) 0.51952(18) 0.0444(7) Uani 1 1 d . . . . .
H4 H 0.9637 0.6013 0.5161 0.053 Uiso 1 1 calc R . . . .
C5 C 0.9546(2) 0.67784(17) 0.46629(16) 0.0368(6) Uani 1 1 d . . . . .
C6 C 0.7436(2) 0.66696(17) 0.39956(15) 0.0339(6) Uani 1 1 d . . . . .
C7 C 0.6650(2) 0.64875(16) 0.33030(15) 0.0319(6) Uani 1 1 d . . . . .
H7 H 0.6860 0.6131 0.2856 0.038 Uiso 1 1 calc R . . . .
C8 C 0.5563(2) 0.68406(16) 0.32879(14) 0.0297(5) Uani 1 1 d . . . . .
C9 C 0.4527(2) 0.67231(15) 0.26163(14) 0.0284(5) Uani 1 1 d . . . . .
C10 C 0.4095(2) 0.58032(15) 0.21956(14) 0.0300(5) Uani 1 1 d . . . . .
C11 C 0.4788(2) 0.52995(15) 0.16544(14) 0.0294(5) Uani 1 1 d . . . . .
C12 C 0.4914(2) 0.44787(16) 0.15169(16) 0.0337(6) Uani 1 1 d . . . . .
H12 H 0.4549 0.4246 0.1777 0.040 Uiso 1 1 calc R . . . .
C13 C 0.5565(2) 0.39957(15) 0.10041(16) 0.0342(6) Uani 1 1 d . . . . .
C14 C 0.6772(2) 0.28431(16) 0.06048(17) 0.0360(6) Uani 1 1 d . . . . .
C15 C 0.6636(3) 0.20961(16) -0.00093(17) 0.0385(6) Uani 1 1 d . . . . .
H15 H 0.5851 0.1795 -0.0240 0.046 Uiso 1 1 calc R . . . .
C16 C 0.7639(3) 0.17817(18) -0.02911(17) 0.0408(7) Uani 1 1 d . . . . .
H16 H 0.7544 0.1261 -0.0704 0.049 Uiso 1 1 calc R . . . .
C17 C 0.8775(3) 0.22301(18) 0.00313(17) 0.0414(7) Uani 1 1 d . . . . .
C18 C 0.9777(4) 0.1191(3) -0.0766(2) 0.0728(12) Uani 1 1 d . . . . .
H18A H 0.9534 0.0796 -0.0592 0.109 Uiso 1 1 calc GR . . . .
H18B H 1.0585 0.1095 -0.0875 0.109 Uiso 1 1 calc GR . . . .
H18C H 0.9181 0.1123 -0.1217 0.109 Uiso 1 1 calc GR . . . .
C19 C 0.8759(4) 1.0817(3) 0.0817(2) 0.0676(11) Uani 1 1 d . . . . .
H19A H 0.8360 1.0355 0.0347 0.101 Uiso 1 1 calc GR . . . .
H19B H 0.9507 1.1042 0.0761 0.101 Uiso 1 1 calc GR . . . .
H19C H 0.8204 1.1244 0.0952 0.101 Uiso 1 1 calc GR . . . .
C20 C 0.8112(3) 1.01978(16) 0.15325(17) 0.0372(6) Uani 1 1 d . . . . .
C21 C 0.8451(3) 0.98657(18) 0.20347(17) 0.0399(6) Uani 1 1 d . . . . .
H21 H 0.9292 0.9889 0.2251 0.048 Uiso 1 1 calc R . . . .
C22 C 0.7585(3) 0.95019(18) 0.22251(16) 0.0372(6) Uani 1 1 d . . . . .
H22 H 0.7832 0.9277 0.2571 0.045 Uiso 1 1 calc R . . . .
C23 C 0.6363(2) 0.94637(15) 0.19160(15) 0.0319(6) Uani 1 1 d . . . . .
C24 C 0.5436(2) 0.82439(15) 0.19154(15) 0.0296(5) Uani 1 1 d . . . . .
C25 C 0.5865(2) 0.77331(15) 0.12981(15) 0.0318(5) Uani 1 1 d . . . . .
H25 H 0.6178 0.7960 0.1017 0.038 Uiso 1 1 calc R . . . .
C26 C 0.5836(2) 0.69065(16) 0.10968(15) 0.0333(6) Uani 1 1 d . . . . .
H26 H 0.6132 0.6569 0.0676 0.040 Uiso 1 1 calc R . . . .
C27 C 0.5377(2) 0.65458(15) 0.14982(14) 0.0284(5) Uani 1 1 d . . . . .
C28 C 0.5383(2) 0.56657(15) 0.13032(14) 0.0295(5) Uani 1 1 d . . . . .
C29 C 0.5989(3) 0.51636(17) 0.07717(16) 0.0353(6) Uani 1 1 d . . . . .
H29 H 0.6360 0.5391 0.0511 0.042 Uiso 1 1 calc R . . . .
C30 C 0.6062(3) 0.43447(17) 0.06149(16) 0.0361(6) Uani 1 1 d . . . . .
H30 H 0.6456 0.4017 0.0238 0.043 Uiso 1 1 calc R . . . .
C31 C 0.4850(3) 0.26707(16) 0.09441(17) 0.0367(6) Uani 1 1 d . . . . .
C32 C 0.3613(3) 0.26615(17) 0.06596(18) 0.0406(7) Uani 1 1 d . . . . .
H32 H 0.3362 0.3003 0.0419 0.049 Uiso 1 1 calc R . . . .
C33 C 0.2745(3) 0.21676(18) 0.07189(18) 0.0436(7) Uani 1 1 d . . . . .
H33 H 0.1904 0.2172 0.0523 0.052 Uiso 1 1 calc R . . . .
C34 C 0.3099(3) 0.16669(18) 0.10624(18) 0.0426(7) Uani 1 1 d . . . . .
C35 C 0.4330(3) 0.16465(19) 0.13384(19) 0.0471(8) Uani 1 1 d . . . . .
H35 H 0.4576 0.1288 0.1562 0.057 Uiso 1 1 calc R . . . .
C36 C 0.5202(3) 0.21586(18) 0.12838(19) 0.0449(7) Uani 1 1 d . . . . .
H36 H 0.6043 0.2157 0.1481 0.054 Uiso 1 1 calc R . . . .
C37 C 0.2437(4) 0.0831(3) 0.1589(3) 0.0770(13) Uani 1 1 d . . . . .
H37A H 0.2976 0.0403 0.1410 0.116 Uiso 1 1 calc GR . . . .
H37B H 0.1679 0.0586 0.1615 0.116 Uiso 1 1 calc GR . . . .
H37C H 0.2846 0.1247 0.2083 0.116 Uiso 1 1 calc GR . . . .
C38 C 0.7926(3) 0.32754(18) 0.09368(18) 0.0426(7) Uani 1 1 d . . . . .
H38 H 0.8032 0.3781 0.1368 0.051 Uiso 1 1 calc R . . . .
C39 C 0.8920(3) 0.29785(19) 0.06478(18) 0.0451(7) Uani 1 1 d . . . . .
H39 H 0.9701 0.3286 0.0871 0.054 Uiso 1 1 calc R . . . .
C40 C 0.4956(2) 0.70581(15) 0.21187(14) 0.0275(5) Uani 1 1 d . . . . .
C41 C 0.4992(2) 0.78928(15) 0.23217(15) 0.0301(5) Uani 1 1 d . . . . .
H41 H 0.4708 0.8234 0.2746 0.036 Uiso 1 1 calc R . . . .
C42 C 0.3587(2) 0.72432(15) 0.29909(14) 0.0292(5) Uani 1 1 d . . . . .
C43 C 0.4035(2) 0.76310(17) 0.37599(15) 0.0335(6) Uani 1 1 d . . . . .
C44 C 0.5246(2) 0.73818(18) 0.39436(16) 0.0351(6) Uani 1 1 d . . . . .
C45 C 0.6039(3) 0.7573(2) 0.46195(16) 0.0433(7) Uani 1 1 d . . . . .
H45 H 0.5848 0.7948 0.5066 0.052 Uiso 1 1 calc R . . . .
C46 C 0.7113(3) 0.7211(2) 0.46371(16) 0.0423(7) Uani 1 1 d . . . . .
H46 H 0.7649 0.7336 0.5104 0.051 Uiso 1 1 calc R . . . .
C47 C 1.1046(3) 0.79514(18) 0.53053(16) 0.0391(6) Uani 1 1 d . . . . .
H47 H 1.1396 0.8452 0.5344 0.047 Uiso 1 1 calc R . . . .
C48 C 1.0072(3) 0.75039(18) 0.47268(17) 0.0393(6) Uani 1 1 d . . . . .
H48 H 0.9758 0.7699 0.4366 0.047 Uiso 1 1 calc R . . . .
C49 C 0.8618(3) 0.54763(18) 0.36064(16) 0.0379(6) Uani 1 1 d . . . . .
C50 C 0.9740(3) 0.5216(2) 0.34827(19) 0.0482(8) Uani 1 1 d . . . . .
H50 H 1.0433 0.5612 0.3672 0.058 Uiso 1 1 calc R . . . .
C51 C 0.9882(3) 0.4399(2) 0.3093(2) 0.0545(9) Uani 1 1 d . . . . .
H51 H 1.0666 0.4238 0.3027 0.065 Uiso 1 1 calc R . . . .
C52 C 0.8887(3) 0.3823(2) 0.28011(19) 0.0529(8) Uani 1 1 d . . . . .
C53 C 1.0124(5) 0.2722(3) 0.2393(3) 0.0994(17) Uani 1 1 d . . . . .
H53A H 1.0476 0.2892 0.2071 0.149 Uiso 1 1 calc GR . . . .
H53B H 1.0064 0.2123 0.2200 0.149 Uiso 1 1 calc GR . . . .
H53C H 1.0648 0.2970 0.2896 0.149 Uiso 1 1 calc GR . . . .
C54 C 0.7749(3) 0.4062(2) 0.2897(2) 0.0574(9) Uani 1 1 d . . . . .
H54 H 0.7054 0.3666 0.2687 0.069 Uiso 1 1 calc R . . . .
C55 C 0.7623(3) 0.4887(2) 0.33042(19) 0.0480(8) Uani 1 1 d . . . . .
H55 H 0.6840 0.5047 0.3375 0.058 Uiso 1 1 calc R . . . .
C56 C 0.3304(2) 0.81066(18) 0.41941(16) 0.0380(6) Uani 1 1 d . . . . .
H56 H 0.3596 0.8378 0.4717 0.046 Uiso 1 1 calc R . . . .
C57 C 0.2135(2) 0.81906(18) 0.38671(16) 0.0363(6) Uani 1 1 d . . . . .
H57 H 0.1634 0.8521 0.4173 0.044 Uiso 1 1 calc R . . . .
C58 C 0.1675(2) 0.78035(16) 0.31021(15) 0.0320(6) Uani 1 1 d . . . . .
C59 C -0.0307(2) 0.83714(16) 0.31852(15) 0.0313(5) Uani 1 1 d . . . . .
C60 C 0.0089(2) 0.92068(17) 0.36202(17) 0.0371(6) Uani 1 1 d . . . . .
H60 H 0.0851 0.9423 0.3607 0.045 Uiso 1 1 calc R . . . .
C61 C -0.0605(2) 0.97200(17) 0.40656(17) 0.0367(6) Uani 1 1 d . . . . .
H61 H -0.0313 1.0282 0.4363 0.044 Uiso 1 1 calc R . . . .
C62 C -0.1730(2) 0.94158(17) 0.40804(16) 0.0349(6) Uani 1 1 d . . . . .
C63 C -0.2158(2) 0.85998(17) 0.36354(15) 0.0351(6) Uani 1 1 d . . . . .
H63 H -0.2937 0.8391 0.3633 0.042 Uiso 1 1 calc R . . . .
C64 C -0.1443(2) 0.80829(16) 0.31888(15) 0.0324(6) Uani 1 1 d . . . . .
H64 H -0.1744 0.7524 0.2883 0.039 Uiso 1 1 calc R . . . .
C65 C -0.3449(4) 0.9662(2) 0.4624(3) 0.0732(13) Uani 1 1 d . . . . .
H65A H -0.4052 0.9458 0.4150 0.110 Uiso 1 1 calc GR . . . .
H65B H -0.3765 1.0100 0.5005 0.110 Uiso 1 1 calc GR . . . .
H65C H -0.3291 0.9212 0.4769 0.110 Uiso 1 1 calc GR . . . .
C66 C -0.0108(2) 0.71193(18) 0.21109(16) 0.0366(6) Uani 1 1 d . . . . .
C67 C -0.0462(3) 0.7136(2) 0.14369(18) 0.0496(8) Uani 1 1 d . . . . .
H67 H -0.0405 0.7640 0.1399 0.059 Uiso 1 1 calc R . . . .
C68 C -0.0918(3) 0.6393(3) 0.07918(18) 0.0599(10) Uani 1 1 d . . . . .
H68 H -0.1160 0.6393 0.0318 0.072 Uiso 1 1 calc R . . . .
C69 C -0.1002(3) 0.5669(2) 0.08671(19) 0.0536(9) Uani 1 1 d . . . . .
C70 C -0.0664(3) 0.5660(2) 0.1538(2) 0.0550(9) Uani 1 1 d . . . . .
H70 H -0.0726 0.5157 0.1579 0.066 Uiso 1 1 calc R . . . .
C71 C -0.0227(3) 0.63823(19) 0.21659(18) 0.0432(7) Uani 1 1 d . . . . .
H71 H -0.0008 0.6375 0.2638 0.052 Uiso 1 1 calc R . . . .
O72 O -0.1379(3) 0.49101(19) 0.02746(16) 0.0828(9) Uani 1 1 d . . . . .
C73 C -0.1804(4) 0.4862(4) -0.0432(2) 0.0976(18) Uani 1 1 d . . . . .
H73A H -0.2144 0.4297 -0.0776 0.146 Uiso 1 1 calc GR . . . .
H73B H -0.1128 0.5024 -0.0596 0.146 Uiso 1 1 calc GR . . . .
H73C H -0.2441 0.5230 -0.0424 0.146 Uiso 1 1 calc GR . . . .
C74 C 0.2441(2) 0.73433(16) 0.26544(15) 0.0318(6) Uani 1 1 d . . . . .
H74 H 0.2176 0.7105 0.2129 0.038 Uiso 1 1 calc R . . . .
C75 C 0.3165(3) 0.54655(17) 0.23502(18) 0.0396(7) Uani 1 1 d . . . . .
C76 C 0.2648(3) 0.58713(19) 0.2984(2) 0.0511(8) Uani 1 1 d . . . . .
C77 C 0.2559(3) 0.4644(2) 0.1897(2) 0.0517(9) Uani 1 1 d . . . . .
C78 C 0.4697(2) 0.96084(17) 0.25322(16) 0.0344(6) Uani 1 1 d . . . . .
C79 C 0.5168(3) 1.04158(18) 0.30455(17) 0.0417(7) Uani 1 1 d . . . . .
H79 H 0.6013 1.0583 0.3143 0.050 Uiso 1 1 calc R . . . .
C80 C 0.4423(3) 1.09679(19) 0.34084(18) 0.0478(8) Uani 1 1 d . . . . .
H80 H 0.4756 1.1513 0.3747 0.057 Uiso 1 1 calc R . . . .
C81 C 0.3204(3) 1.07343(19) 0.32835(17) 0.0434(7) Uani 1 1 d . . . . .
C82 C 0.1261(3) 1.1186(2) 0.3469(3) 0.0659(11) Uani 1 1 d . . . . .
H82A H 0.0947 1.1056 0.2943 0.099 Uiso 1 1 calc GR . . . .
H82B H 0.0908 1.1670 0.3774 0.099 Uiso 1 1 calc GR . . . .
H82C H 0.1035 1.0719 0.3560 0.099 Uiso 1 1 calc GR . . . .
C83 C 0.2714(3) 0.99326(18) 0.28142(16) 0.0393(6) Uani 1 1 d . . . . .
H83 H 0.1880 0.9764 0.2752 0.047 Uiso 1 1 calc R . . . .
C84 C 0.3472(3) 0.93709(18) 0.24300(17) 0.0388(6) Uani 1 1 d . . . . .
H84 H 0.3139 0.8824 0.2098 0.047 Uiso 1 1 calc R . . . .
C85 C 0.6023(3) 0.97886(18) 0.14058(17) 0.0400(7) Uani 1 1 d . . . . .
H85 H 0.5182 0.9758 0.1185 0.048 Uiso 1 1 calc R . . . .
C86 C 0.6891(3) 1.01574(18) 0.12140(18) 0.0419(7) Uani 1 1 d . . . . .
H86 H 0.6648 1.0380 0.0866 0.050 Uiso 1 1 calc R . . . .
C2AA C 0.3043(8) 0.4147(6) 0.4282(5) 0.155(3) Uiso 1 1 d . . . . .
H2AA H 0.2539 0.4142 0.4600 0.187 Uiso 1 1 calc R . . . .
C0AA C 0.3826(9) 0.3289(6) 0.3141(6) 0.169(3) Uiso 1 1 d . . . . .
H0AA H 0.3793 0.2793 0.2709 0.203 Uiso 1 1 calc R . . . .
C5AA C 0.4322(10) 0.3994(7) 0.3233(6) 0.192(4) Uiso 1 1 d . . . . .
H5AA H 0.4789 0.3984 0.2892 0.230 Uiso 1 1 calc R . . . .
C4AA C 0.4219(10) 0.4794(7) 0.3815(6) 0.197(4) Uiso 1 1 d . . . . .
H4AA H 0.4653 0.5270 0.3855 0.236 Uiso 1 1 calc R . . . .
C1AA C 0.3357(13) 0.3330(10) 0.3724(9) 0.253(6) Uiso 1 1 d . . . . .
H1AA H 0.3224 0.2844 0.3784 0.304 Uiso 1 1 calc R . . . .
C3AA C 0.3470(13) 0.4873(9) 0.4328(8) 0.234(5) Uiso 1 1 d . . . . .
C6AA C 0.3618(17) 0.5890(11) 0.5033(11) 0.349(10) Uiso 1 1 d . . . . .
H6AA H 0.3103 0.5915 0.5373 0.523 Uiso 1 1 calc GR . . . .
H6AB H 0.3360 0.6263 0.4807 0.523 Uiso 1 1 calc GR . . . .
H6AC H 0.4473 0.6054 0.5309 0.523 Uiso 1 1 calc GR . . . .

loop_
_atom_site_aniso_label
_atom_site_aniso_U_11
_atom_site_aniso_U_22
_atom_site_aniso_U_33
_atom_site_aniso_U_23
_atom_site_aniso_U_13
_atom_site_aniso_U_12
O1 0.0513(14) 0.0561(14) 0.0550(14) 0.0248(12) -0.0187(11) -0.0166(11)
O2 0.0477(13) 0.0466(12) 0.0663(15) 0.0300(12) 0.0265(11) 0.0004(10)
O0AA 0.0411(12) 0.0393(11) 0.0604(14) 0.0052(10) 0.0272(10) 0.0082(9)
N4 0.089(3) 0.064(2) 0.098(3) 0.033(2) 0.069(2) 0.0059(18)
N1 0.0265(11) 0.0387(13) 0.0426(14) 0.0082(11) 0.0001(10) 0.0047(9)
N2 0.0397(13) 0.0225(11) 0.0669(17) 0.0163(11) 0.0280(12) 0.0081(9)
O3 0.0370(12) 0.0556(14) 0.0687(16) 0.0119(12) 0.0233(11) 0.0144(10)
N0AA 0.0376(12) 0.0260(11) 0.0518(15) 0.0139(10) 0.0259(11) 0.0066(9)
O5 0.0451(13) 0.0633(15) 0.0810(18) 0.0455(14) 0.0065(12) -0.0121(11)
O6 0.101(2) 0.0358(13) 0.0698(18) 0.0148(12) 0.0068(16) 0.0127(13)
N7 0.0239(10) 0.0351(12) 0.0356(12) 0.0063(10) 0.0097(9) 0.0057(9)
N8 0.0481(18) 0.0406(16) 0.131(3) 0.0153(19) 0.0357(19) -0.0064(13)
O9 0.0462(14) 0.0492(14) 0.0696(17) -0.0048(12) 0.0239(12) 0.0101(10)
C1 0.077(3) 0.086(3) 0.073(3) 0.046(3) -0.038(2) -0.031(2)
C2 0.0312(14) 0.0417(16) 0.0449(17) 0.0172(14) 0.0009(12) -0.0001(12)
C3 0.0448(17) 0.0468(18) 0.0516(19) 0.0266(16) -0.0095(14) -0.0063(14)
C4 0.0389(16) 0.0364(15) 0.0503(18) 0.0185(14) -0.0047(13) -0.0057(12)
C5 0.0259(13) 0.0357(14) 0.0393(15) 0.0098(12) 0.0019(11) 0.0017(10)
C6 0.0219(12) 0.0406(15) 0.0364(14) 0.0145(12) 0.0056(10) 0.0023(10)
C7 0.0259(12) 0.0356(14) 0.0332(14) 0.0128(11) 0.0092(10) 0.0012(10)
C8 0.0240(12) 0.0343(13) 0.0314(13) 0.0155(11) 0.0049(10) -0.0010(9)
C9 0.0243(12) 0.0278(12) 0.0308(13) 0.0091(10) 0.0091(10) 0.0011(9)
C10 0.0290(12) 0.0268(12) 0.0291(13) 0.0074(10) 0.0067(10) -0.0012(9)
C11 0.0262(12) 0.0262(12) 0.0324(13) 0.0091(10) 0.0072(10) 0.0022(9)
C12 0.0322(13) 0.0295(13) 0.0412(15) 0.0145(12) 0.0143(11) 0.0050(10)
C13 0.0344(14) 0.0237(12) 0.0423(15) 0.0096(11) 0.0145(12) 0.0036(10)
C14 0.0318(14) 0.0280(13) 0.0481(17) 0.0134(12) 0.0159(12) 0.0070(10)
C15 0.0318(14) 0.0289(13) 0.0470(17) 0.0091(12) 0.0086(12) 0.0043(10)
C16 0.0400(16) 0.0328(14) 0.0417(16) 0.0078(12) 0.0110(13) 0.0082(11)
C17 0.0311(14) 0.0414(16) 0.0487(17) 0.0144(14) 0.0134(13) 0.0119(12)
C18 0.059(2) 0.067(3) 0.081(3) 0.011(2) 0.039(2) 0.0245(19)
C19 0.072(3) 0.078(3) 0.074(3) 0.048(2) 0.027(2) -0.007(2)
C20 0.0399(15) 0.0293(13) 0.0443(16) 0.0135(12) 0.0188(13) 0.0019(11)
C21 0.0335(14) 0.0413(16) 0.0453(17) 0.0186(14) 0.0104(12) 0.0016(11)
C22 0.0355(15) 0.0404(15) 0.0406(16) 0.0207(13) 0.0118(12) 0.0059(11)
C23 0.0323(13) 0.0248(12) 0.0381(14) 0.0107(11) 0.0134(11) 0.0041(10)
C24 0.0259(12) 0.0287(12) 0.0340(14) 0.0121(11) 0.0098(10) 0.0023(9)
C25 0.0337(13) 0.0271(12) 0.0364(14) 0.0137(11) 0.0121(11) 0.0032(10)
C26 0.0392(15) 0.0282(13) 0.0318(14) 0.0103(11) 0.0120(11) 0.0049(10)
C27 0.0265(12) 0.0250(11) 0.0309(13) 0.0107(10) 0.0041(10) -0.0006(9)
C28 0.0305(13) 0.0258(12) 0.0271(12) 0.0079(10) 0.0038(10) -0.0011(9)
C29 0.0379(15) 0.0342(14) 0.0390(15) 0.0187(12) 0.0132(12) 0.0037(11)
C30 0.0362(14) 0.0336(14) 0.0356(15) 0.0097(12) 0.0139(12) 0.0071(11)
C31 0.0353(14) 0.0257(12) 0.0499(17) 0.0142(12) 0.0159(12) 0.0043(10)
C32 0.0375(15) 0.0346(15) 0.0536(18) 0.0233(14) 0.0096(13) 0.0073(11)
C33 0.0332(15) 0.0395(16) 0.0577(19) 0.0216(15) 0.0087(13) 0.0026(12)
C34 0.0351(15) 0.0374(15) 0.0556(19) 0.0217(14) 0.0078(13) -0.0045(12)
C35 0.0424(17) 0.0406(16) 0.063(2) 0.0309(16) 0.0032(15) 0.0003(13)
C36 0.0322(15) 0.0397(16) 0.063(2) 0.0238(15) 0.0074(14) 0.0041(12)
C37 0.063(2) 0.088(3) 0.102(3) 0.069(3) 0.005(2) -0.016(2)
C38 0.0414(16) 0.0304(14) 0.0464(17) 0.0059(13) 0.0136(13) 0.0030(11)
C39 0.0311(15) 0.0398(16) 0.0532(19) 0.0105(14) 0.0075(13) 0.0008(12)
C40 0.0223(11) 0.0299(12) 0.0277(12) 0.0101(10) 0.0059(9) -0.0014(9)
C41 0.0264(12) 0.0285(12) 0.0325(13) 0.0094(11) 0.0091(10) 0.0004(9)
C42 0.0255(12) 0.0279(12) 0.0335(13) 0.0099(11) 0.0126(10) 0.0025(9)
C43 0.0278(13) 0.0382(14) 0.0344(14) 0.0142(12) 0.0099(11) 0.0028(10)
C44 0.0285(13) 0.0423(15) 0.0369(15) 0.0171(12) 0.0123(11) 0.0048(11)
C45 0.0376(16) 0.0561(19) 0.0324(15) 0.0144(14) 0.0101(12) 0.0095(13)
C46 0.0347(15) 0.0572(19) 0.0321(15) 0.0177(14) 0.0048(12) 0.0088(13)
C47 0.0348(15) 0.0366(15) 0.0434(16) 0.0164(13) 0.0061(12) -0.0001(11)
C48 0.0336(14) 0.0444(16) 0.0399(16) 0.0201(13) 0.0043(12) 0.0059(12)
C49 0.0320(14) 0.0376(15) 0.0389(15) 0.0134(12) 0.0044(12) 0.0035(11)
C50 0.0361(16) 0.0427(17) 0.059(2) 0.0132(15) 0.0168(14) 0.0026(12)
C51 0.056(2) 0.0452(18) 0.061(2) 0.0170(17) 0.0240(17) 0.0113(15)
C52 0.068(2) 0.0352(16) 0.0477(19) 0.0146(15) 0.0046(16) 0.0054(15)
C53 0.123(4) 0.051(3) 0.107(4) 0.018(3) 0.027(3) 0.039(3)
C54 0.057(2) 0.0419(18) 0.066(2) 0.0245(17) -0.0050(17) -0.0047(15)
C55 0.0331(15) 0.0441(17) 0.061(2) 0.0225(16) -0.0003(14) -0.0010(12)
C56 0.0309(14) 0.0461(16) 0.0333(14) 0.0116(13) 0.0116(11) 0.0067(11)
C57 0.0290(13) 0.0433(15) 0.0367(15) 0.0135(13) 0.0159(11) 0.0092(11)
C58 0.0252(12) 0.0346(13) 0.0382(14) 0.0142(12) 0.0141(11) 0.0070(10)
C59 0.0256(12) 0.0344(13) 0.0338(14) 0.0133(11) 0.0096(10) 0.0061(10)
C60 0.0269(13) 0.0339(14) 0.0481(17) 0.0136(13) 0.0124(12) 0.0034(10)
C61 0.0311(14) 0.0281(13) 0.0469(17) 0.0110(12) 0.0118(12) 0.0041(10)
C62 0.0295(13) 0.0358(14) 0.0396(15) 0.0136(12) 0.0139(11) 0.0100(10)
C63 0.0250(12) 0.0393(15) 0.0391(15) 0.0126(12) 0.0130(11) 0.0034(10)
C64 0.0273(13) 0.0301(13) 0.0373(14) 0.0116(11) 0.0082(11) 0.0032(10)
C65 0.059(2) 0.057(2) 0.097(3) 0.010(2) 0.054(2) 0.0109(18)
C66 0.0272(13) 0.0412(15) 0.0363(15) 0.0095(12) 0.0126(11) 0.0028(11)
C67 0.0409(17) 0.066(2) 0.0423(18) 0.0233(17) 0.0103(14) 0.0064(15)
C68 0.052(2) 0.087(3) 0.0317(17) 0.0162(18) 0.0102(14) 0.0118(18)
C69 0.0359(17) 0.057(2) 0.0458(19) 0.0024(16) 0.0071(14) -0.0032(14)
C70 0.0462(19) 0.051(2) 0.056(2) 0.0138(17) 0.0098(16) -0.0051(15)
C71 0.0377(16) 0.0433(17) 0.0423(17) 0.0117(14) 0.0109(13) -0.0007(12)
O72 0.0573(16) 0.087(2) 0.0573(17) -0.0089(15) 0.0052(13) -0.0051(14)
C73 0.058(3) 0.139(5) 0.043(2) -0.007(3) 0.0050(19) 0.006(3)
C74 0.0272(12) 0.0345(13) 0.0328(14) 0.0113(11) 0.0122(10) 0.0055(10)
C75 0.0332(14) 0.0312(14) 0.0540(18) 0.0133(13) 0.0205(13) 0.0018(11)
C76 0.0519(19) 0.0404(17) 0.067(2) 0.0200(16) 0.0339(17) 0.0011(14)
C77 0.0348(16) 0.0396(17) 0.079(2) 0.0183(16) 0.0255(16) -0.0010(13)
C78 0.0350(14) 0.0334(14) 0.0396(15) 0.0164(12) 0.0173(12) 0.0101(11)
C79 0.0374(15) 0.0362(15) 0.0443(17) 0.0079(13) 0.0148(13) 0.0041(12)
C80 0.0461(18) 0.0387(16) 0.0448(18) 0.0018(14) 0.0172(14) 0.0010(13)
C81 0.0450(17) 0.0396(16) 0.0373(16) 0.0066(13) 0.0147(13) 0.0040(13)
C82 0.0436(19) 0.051(2) 0.091(3) 0.011(2) 0.0334(19) 0.0120(15)
C83 0.0334(14) 0.0395(15) 0.0420(16) 0.0138(13) 0.0110(12) 0.0042(11)
C84 0.0374(15) 0.0345(14) 0.0435(16) 0.0133(13) 0.0149(12) 0.0040(11)
C85 0.0324(14) 0.0377(15) 0.0521(18) 0.0217(14) 0.0090(13) 0.0073(11)
C86 0.0425(16) 0.0404(16) 0.0531(18) 0.0291(15) 0.0131(14) 0.0058(12)

loop_
_atom_type_symbol
_atom_type_description
_atom_type_scat_dispersion_real
_atom_type_scat_dispersion_imag
_atom_type_scat_source
C C 0.0033 0.0016 'International Tables Vol C Tables 4.2.6.8 and 6.1.1.4'
H H 0.0000 0.0000 'International Tables Vol C Tables 4.2.6.8 and 6.1.1.4'
N N 0.0061 0.0033 'International Tables Vol C Tables 4.2.6.8 and 6.1.1.4'
O O 0.0106 0.0060 'International Tables Vol C Tables 4.2.6.8 and 6.1.1.4'

loop_
_geom_angle_atom_site_label_1
_geom_angle_atom_site_label_2
_geom_angle_atom_site_label_3
_geom_angle
_geom_angle_site_symmetry_1
_geom_angle_site_symmetry_3
_geom_angle_publ_flag
C2 O1 C1 116.8(3) . . ?
C20 O2 C19 117.3(3) . . ?
C62 O0AA C65 116.8(2) . . ?
C6 N1 C5 118.1(2) . . ?
C6 N1 C49 122.1(2) . . ?
C49 N1 C5 118.6(2) . . ?
C13 N2 C14 118.6(2) . . ?
C13 N2 C31 121.5(2) . . ?
C31 N2 C14 119.5(2) . . ?
C17 O3 C18 117.6(3) . . ?
C24 N0AA C23 118.1(2) . . ?
C24 N0AA C78 124.9(2) . . ?
C78 N0AA C23 116.9(2) . . ?
C34 O5 C37 117.8(3) . . ?
C52 O6 C53 116.1(3) . . ?
C58 N7 C66 115.1(2) . . ?
C59 N7 C58 120.3(2) . . ?
C59 N7 C66 118.4(2) . . ?
C81 O9 C82 118.5(3) . . ?
O1 C1 H1A 109.5 . . ?
O1 C1 H1B 109.5 . . ?
O1 C1 H1C 109.5 . . ?
H1A C1 H1B 109.5 . . ?
H1A C1 H1C 109.5 . . ?
H1B C1 H1C 109.5 . . ?
O1 C2 C3 125.2(3) . . ?
O1 C2 C47 115.3(3) . . ?
C3 C2 C47 119.5(3) . . ?
C2 C3 H3 120.2 . . ?
C4 C3 C2 119.6(3) . . ?
C4 C3 H3 120.2 . . ?
C3 C4 H4 119.4 . . ?
C3 C4 C5 121.1(3) . . ?
C5 C4 H4 119.4 . . ?
C4 C5 N1 121.4(3) . . ?
C48 C5 N1 119.8(3) . . ?
C48 C5 C4 118.8(3) . . ?
N1 C6 C7 120.9(2) . . ?
C46 C6 N1 120.0(2) . . ?
C46 C6 C7 119.1(2) . . ?
C6 C7 H7 120.8 . . ?
C8 C7 C6 118.4(2) . . ?
C8 C7 H7 120.8 . . ?
C7 C8 C9 129.1(2) . . ?
C7 C8 C44 121.6(2) . . ?
C44 C8 C9 109.2(2) . . ?
C10 C9 C8 107.3(2) . . ?
C40 C9 C8 111.33(19) . . ?
C40 C9 C10 111.6(2) . . ?
C42 C9 C8 101.9(2) . . ?
C42 C9 C10 114.0(2) . . ?
C42 C9 C40 110.3(2) . . ?
C11 C10 C9 116.7(2) . . ?
C75 C10 C9 121.2(2) . . ?
C75 C10 C11 122.0(2) . . ?
C12 C11 C10 120.8(2) . . ?
C12 C11 C28 119.9(2) . . ?
C28 C11 C10 119.2(2) . . ?
C11 C12 H12 119.4 . . ?
C13 C12 C11 121.3(2) . . ?
C13 C12 H12 119.4 . . ?
C12 C13 N2 122.0(2) . . ?
C30 C13 N2 119.7(2) . . ?
C30 C13 C12 118.2(2) . . ?
C15 C14 N2 120.8(2) . . ?
C15 C14 C38 119.0(3) . . ?
C38 C14 N2 120.1(2) . . ?
C14 C15 H15 119.7 . . ?
C14 C15 C16 120.5(3) . . ?
C16 C15 H15 119.7 . . ?
C15 C16 H16 120.1 . . ?
C17 C16 C15 119.8(3) . . ?
C17 C16 H16 120.1 . . ?
O3 C17 C16 125.0(3) . . ?
O3 C17 C39 114.9(3) . . ?
C16 C17 C39 120.0(3) . . ?
O3 C18 H18A 109.5 . . ?
O3 C18 H18B 109.5 . . ?
O3 C18 H18C 109.5 . . ?
H18A C18 H18B 109.5 . . ?
H18A C18 H18C 109.5 . . ?
H18B C18 H18C 109.5 . . ?
O2 C19 H19A 109.5 . . ?
O2 C19 H19B 109.5 . . ?
O2 C19 H19C 109.5 . . ?
H19A C19 H19B 109.5 . . ?
H19A C19 H19C 109.5 . . ?
H19B C19 H19C 109.5 . . ?
O2 C20 C21 115.4(3) . . ?
O2 C20 C86 125.0(3) . . ?
C86 C20 C21 119.6(3) . . ?
C20 C21 H21 119.6 . . ?
C22 C21 C20 120.8(3) . . ?
C22 C21 H21 119.6 . . ?
C21 C22 H22 119.9 . . ?
C21 C22 C23 120.2(3) . . ?
C23 C22 H22 119.9 . . ?
C22 C23 N0AA 120.4(3) . . ?
C22 C23 C85 119.0(2) . . ?
C85 C23 N0AA 120.6(2) . . ?
C25 C24 N0AA 120.0(2) . . ?
C41 C24 N0AA 121.5(2) . . ?
C41 C24 C25 118.5(2) . . ?
C24 C25 H25 119.8 . . ?
C26 C25 C24 120.3(2) . . ?
C26 C25 H25 119.8 . . ?
C25 C26 H26 119.2 . . ?
C25 C26 C27 121.6(2) . . ?
C27 C26 H26 119.2 . . ?
C26 C27 C28 122.0(2) . . ?
C40 C27 C26 118.0(2) . . ?
C40 C27 C28 119.9(2) . . ?
C11 C28 C27 120.9(2) . . ?
C29 C28 C11 117.7(2) . . ?
C29 C28 C27 121.4(2) . . ?
C28 C29 H29 119.0 . . ?
C30 C29 C28 121.9(3) . . ?
C30 C29 H29 119.0 . . ?
C13 C30 H30 119.7 . . ?
C29 C30 C13 120.7(2) . . ?
C29 C30 H30 119.7 . . ?
C32 C31 N2 121.0(3) . . ?
C36 C31 N2 120.5(3) . . ?
C36 C31 C32 118.5(3) . . ?
C31 C32 H32 119.3 . . ?
C33 C32 C31 121.4(3) . . ?
C33 C32 H32 119.3 . . ?
C32 C33 H33 120.1 . . ?
C32 C33 C34 119.8(3) . . ?
C34 C33 H33 120.1 . . ?
O5 C34 C35 124.0(3) . . ?
C33 C34 O5 115.6(3) . . ?
C33 C34 C35 120.4(3) . . ?
C34 C35 H35 120.4 . . ?
C34 C35 C36 119.3(3) . . ?
C36 C35 H35 120.4 . . ?
C31 C36 C35 120.6(3) . . ?
C31 C36 H36 119.7 . . ?
C35 C36 H36 119.7 . . ?
O5 C37 H37A 109.5 . . ?
O5 C37 H37B 109.5 . . ?
O5 C37 H37C 109.5 . . ?
H37A C37 H37B 109.5 . . ?
H37A C37 H37C 109.5 . . ?
H37B C37 H37C 109.5 . . ?
C14 C38 H38 119.6 . . ?
C39 C38 C14 120.8(3) . . ?
C39 C38 H38 119.6 . . ?
C17 C39 H39 120.1 . . ?
C38 C39 C17 119.8(3) . . ?
C38 C39 H39 120.1 . . ?
C27 C40 C9 121.2(2) . . ?
C41 C40 C9 118.5(2) . . ?
C41 C40 C27 120.2(2) . . ?
C24 C41 H41 119.3 . . ?
C40 C41 C24 121.4(2) . . ?
C40 C41 H41 119.3 . . ?
C43 C42 C9 110.5(2) . . ?
C74 C42 C9 127.6(2) . . ?
C74 C42 C43 122.0(2) . . ?
C42 C43 C44 108.8(2) . . ?
C56 C43 C42 119.0(2) . . ?
C56 C43 C44 132.0(3) . . ?
C8 C44 C43 109.5(2) . . ?
C45 C44 C8 119.4(3) . . ?
C45 C44 C43 131.0(3) . . ?
C44 C45 H45 120.5 . . ?
C46 C45 C44 119.1(3) . . ?
C46 C45 H45 120.5 . . ?
C6 C46 H46 118.9 . . ?
C45 C46 C6 122.3(3) . . ?
C45 C46 H46 118.9 . . ?
C2 C47 H47 120.1 . . ?
C48 C47 C2 119.9(3) . . ?
C48 C47 H47 120.1 . . ?
C5 C48 C47 121.0(3) . . ?
C5 C48 H48 119.5 . . ?
C47 C48 H48 119.5 . . ?
C50 C49 N1 119.5(3) . . ?
C55 C49 N1 123.0(3) . . ?
C55 C49 C50 117.4(3) . . ?
C49 C50 H50 119.0 . . ?
C51 C50 C49 122.0(3) . . ?
C51 C50 H50 119.0 . . ?
C50 C51 H51 120.2 . . ?
C52 C51 C50 119.7(3) . . ?
C52 C51 H51 120.2 . . ?
C51 C52 O6 124.5(3) . . ?
C51 C52 C54 119.9(3) . . ?
C54 C52 O6 115.7(3) . . ?
O6 C53 H53A 109.5 . . ?
O6 C53 H53B 109.5 . . ?
O6 C53 H53C 109.5 . . ?
H53A C53 H53B 109.5 . . ?
H53A C53 H53C 109.5 . . ?
H53B C53 H53C 109.5 . . ?
C52 C54 H54 120.1 . . ?
C52 C54 C55 119.8(3) . . ?
C55 C54 H54 120.1 . . ?
C49 C55 C54 121.2(3) . . ?
C49 C55 H55 119.4 . . ?
C54 C55 H55 119.4 . . ?
C43 C56 H56 120.1 . . ?
C43 C56 C57 119.8(3) . . ?
C57 C56 H56 120.1 . . ?
C56 C57 H57 119.1 . . ?
C56 C57 C58 121.8(2) . . ?
C58 C57 H57 119.1 . . ?
C57 C58 N7 122.7(2) . . ?
C57 C58 C74 118.5(2) . . ?
C74 C58 N7 118.8(2) . . ?
C60 C59 N7 120.0(2) . . ?
C64 C59 N7 122.0(2) . . ?
C64 C59 C60 118.0(2) . . ?
C59 C60 H60 119.3 . . ?
C61 C60 C59 121.3(2) . . ?
C61 C60 H60 119.3 . . ?
C60 C61 H61 120.0 . . ?
C60 C61 C62 120.0(3) . . ?
C62 C61 H61 120.0 . . ?
O0AA C62 C61 115.7(2) . . ?
O0AA C62 C63 124.7(2) . . ?
C63 C62 C61 119.6(2) . . ?
C62 C63 H63 120.0 . . ?
C62 C63 C64 119.9(2) . . ?
C64 C63 H63 120.0 . . ?
C59 C64 C63 121.1(2) . . ?
C59 C64 H64 119.5 . . ?
C63 C64 H64 119.5 . . ?
O0AA C65 H65A 109.5 . . ?
O0AA C65 H65B 109.5 . . ?
O0AA C65 H65C 109.5 . . ?
H65A C65 H65B 109.5 . . ?
H65A C65 H65C 109.5 . . ?
H65B C65 H65C 109.5 . . ?
C67 C66 N7 120.5(3) . . ?
C67 C66 C71 119.9(3) . . ?
C71 C66 N7 119.5(3) . . ?
C66 C67 H67 120.2 . . ?
C66 C67 C68 119.6(3) . . ?
C68 C67 H67 120.2 . . ?
C67 C68 H68 120.6 . . ?
C69 C68 C67 118.8(3) . . ?
C69 C68 H68 120.6 . . ?
C70 C69 C68 121.2(3) . . ?
C70 C69 O72 115.3(4) . . ?
O72 C69 C68 123.5(4) . . ?
C69 C70 H70 120.0 . . ?
C69 C70 C71 120.0(4) . . ?
C71 C70 H70 120.0 . . ?
C66 C71 H71 119.8 . . ?
C70 C71 C66 120.5(3) . . ?
C70 C71 H71 119.8 . . ?
C69 O72 C73 119.4(4) . . ?
O72 C73 H73A 109.5 . . ?
O72 C73 H73B 109.5 . . ?
O72 C73 H73C 109.5 . . ?
H73A C73 H73B 109.5 . . ?
H73A C73 H73C 109.5 . . ?
H73B C73 H73C 109.5 . . ?
C42 C74 C58 118.9(2) . . ?
C42 C74 H74 120.6 . . ?
C58 C74 H74 120.6 . . ?
C10 C75 C76 125.1(3) . . ?
C10 C75 C77 124.4(3) . . ?
C76 C75 C77 110.5(2) . . ?
N4 C76 C75 172.0(3) . . ?
N8 C77 C75 171.9(3) . . ?
C79 C78 N0AA 119.4(2) . . ?
C84 C78 N0AA 122.4(3) . . ?
C84 C78 C79 118.1(2) . . ?
C78 C79 H79 119.5 . . ?
C80 C79 C78 121.1(3) . . ?
C80 C79 H79 119.5 . . ?
C79 C80 H80 119.9 . . ?
C81 C80 C79 120.3(3) . . ?
C81 C80 H80 119.9 . . ?
O9 C81 C83 123.9(3) . . ?
C80 C81 O9 115.5(3) . . ?
C80 C81 C83 120.6(3) . . ?
O9 C82 H82A 109.5 . . ?
O9 C82 H82B 109.5 . . ?
O9 C82 H82C 109.5 . . ?
H82A C82 H82B 109.5 . . ?
H82A C82 H82C 109.5 . . ?
H82B C82 H82C 109.5 . . ?
C81 C83 H83 120.5 . . ?
C81 C83 C84 119.0(3) . . ?
C84 C83 H83 120.5 . . ?
C78 C84 C83 120.8(3) . . ?
C78 C84 H84 119.6 . . ?
C83 C84 H84 119.6 . . ?
C23 C85 H85 119.5 . . ?
C86 C85 C23 121.0(3) . . ?
C86 C85 H85 119.5 . . ?
C20 C86 C85 119.4(3) . . ?
C20 C86 H86 120.3 . . ?
C85 C86 H86 120.3 . . ?
C1AA C2AA H2AA 119.3 . . ?
C3AA C2AA H2AA 119.3 . . ?
C3AA C2AA C1AA 121.3(12) . . ?
C5AA C0AA H0AA 123.0 . . ?
C5AA C0AA C1AA 114.0(12) . . ?
C1AA C0AA H0AA 123.0 . . ?
C0AA C5AA H5AA 117.2 . . ?
C0AA C5AA C4AA 125.6(12) . . ?
C4AA C5AA H5AA 117.2 . . ?
C5AA C4AA H4AA 119.5 . . ?
C3AA C4AA C5AA 121.1(12) . . ?
C3AA C4AA H4AA 119.5 . . ?
C2AA C1AA H1AA 119.4 . . ?
C0AA C1AA C2AA 121.3(13) . . ?
C0AA C1AA H1AA 119.4 . . ?
C2AA C3AA C4AA 113.7(13) . . ?
C2AA C3AA C6AA 132.0(13) . . ?
C4AA C3AA C6AA 112.1(13) . . ?
C3AA C6AA H6AA 109.5 . . ?
C3AA C6AA H6AB 109.5 . . ?
C3AA C6AA H6AC 109.5 . . ?
H6AA C6AA H6AB 109.5 . . ?
H6AA C6AA H6AC 109.5 . . ?
H6AB C6AA H6AC 109.5 . . ?

loop_
_geom_bond_atom_site_label_1
_geom_bond_atom_site_label_2
_geom_bond_distance
_geom_bond_site_symmetry_2
_geom_bond_publ_flag
O1 C1 1.423(5) . ?
O1 C2 1.366(3) . ?
O2 C19 1.428(4) . ?
O2 C20 1.373(3) . ?
O0AA C62 1.376(3) . ?
O0AA C65 1.419(4) . ?
N4 C76 1.154(4) . ?
N1 C5 1.442(3) . ?
N1 C6 1.405(3) . ?
N1 C49 1.417(4) . ?
N2 C13 1.405(3) . ?
N2 C14 1.425(3) . ?
N2 C31 1.421(3) . ?
O3 C17 1.375(3) . ?
O3 C18 1.410(4) . ?
N0AA C23 1.434(3) . ?
N0AA C24 1.401(3) . ?
N0AA C78 1.411(3) . ?
O5 C34 1.377(3) . ?
O5 C37 1.404(4) . ?
O6 C52 1.383(4) . ?
O6 C53 1.435(6) . ?
N7 C58 1.425(3) . ?
N7 C59 1.423(3) . ?
N7 C66 1.435(3) . ?
N8 C77 1.140(4) . ?
O9 C81 1.385(4) . ?
O9 C82 1.394(4) . ?
C1 H1A 0.9800 . ?
C1 H1B 0.9800 . ?
C1 H1C 0.9800 . ?
C2 C3 1.388(4) . ?
C2 C47 1.390(4) . ?
C3 H3 0.9500 . ?
C3 C4 1.380(4) . ?
C4 H4 0.9500 . ?
C4 C5 1.381(4) . ?
C5 C48 1.378(4) . ?
C6 C7 1.406(4) . ?
C6 C46 1.390(4) . ?
C7 H7 0.9500 . ?
C7 C8 1.385(4) . ?
C8 C9 1.541(4) . ?
C8 C44 1.408(4) . ?
C9 C10 1.533(3) . ?
C9 C40 1.532(4) . ?
C9 C42 1.529(3) . ?
C10 C11 1.477(4) . ?
C10 C75 1.363(4) . ?
C11 C12 1.403(4) . ?
C11 C28 1.412(4) . ?
C12 H12 0.9500 . ?
C12 C13 1.399(4) . ?
C13 C30 1.394(4) . ?
C14 C15 1.383(4) . ?
C14 C38 1.390(4) . ?
C15 H15 0.9500 . ?
C15 C16 1.391(4) . ?
C16 H16 0.9500 . ?
C16 C17 1.382(4) . ?
C17 C39 1.386(4) . ?
C18 H18A 0.9800 . ?
C18 H18B 0.9800 . ?
C18 H18C 0.9800 . ?
C19 H19A 0.9800 . ?
C19 H19B 0.9800 . ?
C19 H19C 0.9800 . ?
C20 C21 1.384(4) . ?
C20 C86 1.380(4) . ?
C21 H21 0.9500 . ?
C21 C22 1.377(4) . ?
C22 H22 0.9500 . ?
C22 C23 1.378(4) . ?
C23 C85 1.389(4) . ?
C24 C25 1.399(4) . ?
C24 C41 1.396(4) . ?
C25 H25 0.9500 . ?
C25 C26 1.370(4) . ?
C26 H26 0.9500 . ?
C26 C27 1.408(4) . ?
C27 C28 1.468(3) . ?
C27 C40 1.399(4) . ?
C28 C29 1.398(4) . ?
C29 H29 0.9500 . ?
C29 C30 1.383(4) . ?
C30 H30 0.9500 . ?
C31 C32 1.390(4) . ?
C31 C36 1.387(4) . ?
C32 H32 0.9500 . ?
C32 C33 1.375(4) . ?
C33 H33 0.9500 . ?
C33 C34 1.376(4) . ?
C34 C35 1.390(4) . ?
C35 H35 0.9500 . ?
C35 C36 1.396(4) . ?
C36 H36 0.9500 . ?
C37 H37A 0.9800 . ?
C37 H37B 0.9800 . ?
C37 H37C 0.9800 . ?
C38 H38 0.9500 . ?
C38 C39 1.380(4) . ?
C39 H39 0.9500 . ?
C40 C41 1.384(3) . ?
C41 H41 0.9500 . ?
C42 C43 1.398(4) . ?
C42 C74 1.381(4) . ?
C43 C44 1.463(4) . ?
C43 C56 1.369(4) . ?
C44 C45 1.380(4) . ?
C45 H45 0.9500 . ?
C45 C46 1.379(4) . ?
C46 H46 0.9500 . ?
C47 H47 0.9500 . ?
C47 C48 1.378(4) . ?
C48 H48 0.9500 . ?
C49 C50 1.386(4) . ?
C49 C55 1.382(4) . ?
C50 H50 0.9500 . ?
C50 C51 1.381(5) . ?
C51 H51 0.9500 . ?
C51 C52 1.371(5) . ?
C52 C54 1.381(5) . ?
C53 H53A 0.9800 . ?
C53 H53B 0.9800 . ?
C53 H53C 0.9800 . ?
C54 H54 0.9500 . ?
C54 C55 1.393(5) . ?
C55 H55 0.9500 . ?
C56 H56 0.9500 . ?
C56 C57 1.387(4) . ?
C57 H57 0.9500 . ?
C57 C58 1.392(4) . ?
C58 C74 1.404(3) . ?
C59 C60 1.402(4) . ?
C59 C64 1.380(4) . ?
C60 H60 0.9500 . ?
C60 C61 1.376(4) . ?
C61 H61 0.9500 . ?
C61 C62 1.388(4) . ?
C62 C63 1.383(4) . ?
C63 H63 0.9500 . ?
C63 C64 1.397(4) . ?
C64 H64 0.9500 . ?
C65 H65A 0.9800 . ?
C65 H65B 0.9800 . ?
C65 H65C 0.9800 . ?
C66 C67 1.364(4) . ?
C66 C71 1.390(4) . ?
C67 H67 0.9500 . ?
C67 C68 1.423(5) . ?
C68 H68 0.9500 . ?
C68 C69 1.384(6) . ?
C69 C70 1.352(5) . ?
C69 O72 1.381(4) . ?
C70 H70 0.9500 . ?
C70 C71 1.383(4) . ?
C71 H71 0.9500 . ?
O72 C73 1.389(6) . ?
C73 H73A 0.9800 . ?
C73 H73B 0.9800 . ?
C73 H73C 0.9800 . ?
C74 H74 0.9500 . ?
C75 C76 1.439(4) . ?
C75 C77 1.447(4) . ?
C78 C79 1.407(4) . ?
C78 C84 1.387(4) . ?
C79 H79 0.9500 . ?
C79 C80 1.377(4) . ?
C80 H80 0.9500 . ?
C80 C81 1.372(4) . ?
C81 C83 1.387(4) . ?
C82 H82A 0.9800 . ?
C82 H82B 0.9800 . ?
C82 H82C 0.9800 . ?
C83 H83 0.9500 . ?
C83 C84 1.413(4) . ?
C84 H84 0.9500 . ?
C85 H85 0.9500 . ?
C85 C86 1.386(4) . ?
C86 H86 0.9500 . ?
C2AA H2AA 0.9500 . ?
C2AA C1AA 1.538(15) . ?
C2AA C3AA 1.351(14) . ?
C0AA H0AA 0.9500 . ?
C0AA C5AA 1.309(12) . ?
C0AA C1AA 1.375(15) . ?
C5AA H5AA 0.9500 . ?
C5AA C4AA 1.460(13) . ?
C4AA H4AA 0.9500 . ?
C4AA C3AA 1.440(15) . ?
C1AA H1AA 0.9500 . ?
C3AA C6AA 1.775(19) . ?
C6AA H6AA 0.9800 . ?
C6AA H6AB 0.9800 . ?
C6AA H6AC 0.9800 . ?

loop_
_geom_torsion_atom_site_label_1
_geom_torsion_atom_site_label_2
_geom_torsion_atom_site_label_3
_geom_torsion_atom_site_label_4
_geom_torsion
_geom_torsion_site_symmetry_1
_geom_torsion_site_symmetry_2
_geom_torsion_site_symmetry_3
_geom_torsion_site_symmetry_4
_geom_torsion_publ_flag
O1 C2 C3 C4 -179.8(3) . . . . ?
O1 C2 C47 C48 179.2(3) . . . . ?
O2 C20 C21 C22 -179.8(3) . . . . ?
O2 C20 C86 C85 179.6(3) . . . . ?
O0AA C62 C63 C64 -178.6(3) . . . . ?
N1 C5 C48 C47 -179.0(3) . . . . ?
N1 C6 C7 C8 178.8(2) . . . . ?
N1 C6 C46 C45 -179.9(3) . . . . ?
N1 C49 C50 C51 176.6(3) . . . . ?
N1 C49 C55 C54 -177.8(3) . . . . ?
N2 C13 C30 C29 -174.6(3) . . . . ?
N2 C14 C15 C16 177.7(3) . . . . ?
N2 C14 C38 C39 -175.9(3) . . . . ?
N2 C31 C32 C33 180.0(3) . . . . ?
N2 C31 C36 C35 -179.1(3) . . . . ?
O3 C17 C39 C38 179.8(3) . . . . ?
N0AA C23 C85 C86 179.7(3) . . . . ?
N0AA C24 C25 C26 -179.4(2) . . . . ?
N0AA C24 C41 C40 179.1(2) . . . . ?
N0AA C78 C79 C80 173.3(3) . . . . ?
N0AA C78 C84 C83 -174.6(3) . . . . ?
O5 C34 C35 C36 -178.8(3) . . . . ?
O6 C52 C54 C55 177.7(3) . . . . ?
N7 C58 C74 C42 -174.7(2) . . . . ?
N7 C59 C60 C61 -177.0(3) . . . . ?
N7 C59 C64 C63 177.4(3) . . . . ?
N7 C66 C67 C68 174.3(3) . . . . ?
N7 C66 C71 C70 -174.0(3) . . . . ?
O9 C81 C83 C84 175.8(3) . . . . ?
C1 O1 C2 C3 -0.9(5) . . . . ?
C1 O1 C2 C47 179.0(4) . . . . ?
C2 C3 C4 C5 0.8(5) . . . . ?
C2 C47 C48 C5 0.4(5) . . . . ?
C3 C2 C47 C48 -0.9(5) . . . . ?
C3 C4 C5 N1 178.4(3) . . . . ?
C3 C4 C5 C48 -1.2(5) . . . . ?
C4 C5 C48 C47 0.6(5) . . . . ?
C5 N1 C6 C7 150.0(3) . . . . ?
C5 N1 C6 C46 -29.6(4) . . . . ?
C5 N1 C49 C50 -34.9(4) . . . . ?
C5 N1 C49 C55 143.5(3) . . . . ?
C6 N1 C5 C4 114.9(3) . . . . ?
C6 N1 C5 C48 -65.5(4) . . . . ?
C6 N1 C49 C50 158.4(3) . . . . ?
C6 N1 C49 C55 -23.2(5) . . . . ?
C6 C7 C8 C9 -177.6(2) . . . . ?
C6 C7 C8 C44 1.1(4) . . . . ?
C7 C6 C46 C45 0.5(5) . . . . ?
C7 C8 C9 C10 56.8(3) . . . . ?
C7 C8 C9 C40 -65.7(3) . . . . ?
C7 C8 C9 C42 176.8(3) . . . . ?
C7 C8 C44 C43 -177.8(2) . . . . ?
C7 C8 C44 C45 0.5(4) . . . . ?
C8 C9 C10 C11 -84.7(3) . . . . ?
C8 C9 C10 C75 91.4(3) . . . . ?
C8 C9 C40 C27 95.0(3) . . . . ?
C8 C9 C40 C41 -81.0(3) . . . . ?
C8 C9 C42 C43 2.3(3) . . . . ?
C8 C9 C42 C74 -177.6(3) . . . . ?
C8 C44 C45 C46 -1.7(5) . . . . ?
C9 C8 C44 C43 1.1(3) . . . . ?
C9 C8 C44 C45 179.4(3) . . . . ?
C9 C10 C11 C12 148.3(2) . . . . ?
C9 C10 C11 C28 -28.3(3) . . . . ?
C9 C10 C75 C76 -11.7(5) . . . . ?
C9 C10 C75 C77 168.3(3) . . . . ?
C9 C40 C41 C24 176.5(2) . . . . ?
C9 C42 C43 C44 -1.8(3) . . . . ?
C9 C42 C43 C56 -178.1(2) . . . . ?
C9 C42 C74 C58 175.5(2) . . . . ?
C10 C9 C40 C27 -24.8(3) . . . . ?
C10 C9 C40 C41 159.1(2) . . . . ?
C10 C9 C42 C43 117.5(2) . . . . ?
C10 C9 C42 C74 -62.4(3) . . . . ?
C10 C11 C12 C13 179.9(2) . . . . ?
C10 C11 C28 C27 3.3(4) . . . . ?
C10 C11 C28 C29 -177.4(2) . . . . ?
C11 C10 C75 C76 164.2(3) . . . . ?
C11 C10 C75 C77 -15.7(5) . . . . ?
C11 C12 C13 N2 177.5(3) . . . . ?
C11 C12 C13 C30 -1.8(4) . . . . ?
C11 C28 C29 C30 -3.2(4) . . . . ?
C12 C11 C28 C27 -173.3(2) . . . . ?
C12 C11 C28 C29 6.0(4) . . . . ?
C12 C13 C30 C29 4.7(4) . . . . ?
C13 N2 C14 C15 -128.9(3) . . . . ?
C13 N2 C14 C38 48.9(4) . . . . ?
C13 N2 C31 C32 42.4(4) . . . . ?
C13 N2 C31 C36 -138.5(3) . . . . ?
C14 N2 C13 C12 -154.8(3) . . . . ?
C14 N2 C13 C30 24.5(4) . . . . ?
C14 N2 C31 C32 -130.4(3) . . . . ?
C14 N2 C31 C36 48.6(4) . . . . ?
C14 C15 C16 C17 -1.9(5) . . . . ?
C14 C38 C39 C17 -1.8(5) . . . . ?
C15 C14 C38 C39 1.9(5) . . . . ?
C15 C16 C17 O3 -178.0(3) . . . . ?
C15 C16 C17 C39 2.0(5) . . . . ?
C16 C17 C39 C38 -0.2(5) . . . . ?
C18 O3 C17 C16 -9.0(5) . . . . ?
C18 O3 C17 C39 171.0(3) . . . . ?
C19 O2 C20 C21 173.9(3) . . . . ?
C19 O2 C20 C86 -5.3(4) . . . . ?
C20 C21 C22 C23 0.0(4) . . . . ?
C21 C20 C86 C85 0.4(4) . . . . ?
C21 C22 C23 N0AA -179.9(3) . . . . ?
C21 C22 C23 C85 0.7(4) . . . . ?
C22 C23 C85 C86 -0.9(4) . . . . ?
C23 N0AA C24 C25 -27.4(4) . . . . ?
C23 N0AA C24 C41 152.7(3) . . . . ?
C23 N0AA C78 C79 -32.9(4) . . . . ?
C23 N0AA C78 C84 143.5(3) . . . . ?
C23 C85 C86 C20 0.3(5) . . . . ?
C24 N0AA C23 C22 -65.2(4) . . . . ?
C24 N0AA C23 C85 114.2(3) . . . . ?
C24 N0AA C78 C79 143.4(3) . . . . ?
C24 N0AA C78 C84 -40.2(4) . . . . ?
C24 C25 C26 C27 0.1(4) . . . . ?
C25 C24 C41 C40 -0.9(4) . . . . ?
C25 C26 C27 C28 -177.7(2) . . . . ?
C25 C26 C27 C40 -0.5(4) . . . . ?
C26 C27 C28 C11 -172.3(2) . . . . ?
C26 C27 C28 C29 8.5(4) . . . . ?
C26 C27 C40 C9 -175.7(2) . . . . ?
C26 C27 C40 C41 0.3(4) . . . . ?
C27 C28 C29 C30 176.1(3) . . . . ?
C27 C40 C41 C24 0.4(4) . . . . ?
C28 C11 C12 C13 -3.6(4) . . . . ?
C28 C27 C40 C9 1.6(4) . . . . ?
C28 C27 C40 C41 177.5(2) . . . . ?
C28 C29 C30 C13 -2.2(4) . . . . ?
C31 N2 C13 C12 32.3(4) . . . . ?
C31 N2 C13 C30 -148.4(3) . . . . ?
C31 N2 C14 C15 44.2(4) . . . . ?
C31 N2 C14 C38 -138.1(3) . . . . ?
C31 C32 C33 C34 -0.3(5) . . . . ?
C32 C31 C36 C35 0.0(5) . . . . ?
C32 C33 C34 O5 179.6(3) . . . . ?
C32 C33 C34 C35 -1.1(5) . . . . ?
C33 C34 C35 C36 2.0(5) . . . . ?
C34 C35 C36 C31 -1.4(5) . . . . ?
C36 C31 C32 C33 0.9(5) . . . . ?
C37 O5 C34 C33 -165.1(4) . . . . ?
C37 O5 C34 C35 15.6(5) . . . . ?
C38 C14 C15 C16 0.0(5) . . . . ?
C40 C9 C10 C11 37.5(3) . . . . ?
C40 C9 C10 C75 -146.4(3) . . . . ?
C40 C9 C42 C43 -116.0(2) . . . . ?
C40 C9 C42 C74 64.1(3) . . . . ?
C40 C27 C28 C11 10.6(4) . . . . ?
C40 C27 C28 C29 -168.7(2) . . . . ?
C41 C24 C25 C26 0.6(4) . . . . ?
C42 C9 C10 C11 163.3(2) . . . . ?
C42 C9 C10 C75 -20.6(4) . . . . ?
C42 C9 C40 C27 -152.6(2) . . . . ?
C42 C9 C40 C41 31.4(3) . . . . ?
C42 C43 C44 C8 0.4(3) . . . . ?
C42 C43 C44 C45 -177.7(3) . . . . ?
C42 C43 C56 C57 0.5(4) . . . . ?
C43 C42 C74 C58 -4.4(4) . . . . ?
C43 C44 C45 C46 176.3(3) . . . . ?
C43 C56 C57 C58 -0.1(4) . . . . ?
C44 C8 C9 C10 -122.0(2) . . . . ?
C44 C8 C9 C40 115.5(2) . . . . ?
C44 C8 C9 C42 -2.0(3) . . . . ?
C44 C43 C56 C57 -174.8(3) . . . . ?
C44 C45 C46 C6 1.1(5) . . . . ?
C46 C6 C7 C8 -1.6(4) . . . . ?
C47 C2 C3 C4 0.3(5) . . . . ?
C49 N1 C5 C4 -52.3(4) . . . . ?
C49 N1 C5 C48 127.3(3) . . . . ?
C49 N1 C6 C7 -43.3(4) . . . . ?
C49 N1 C6 C46 137.1(3) . . . . ?
C49 C50 C51 C52 1.5(6) . . . . ?
C50 C49 C55 C54 0.6(5) . . . . ?
C50 C51 C52 O6 -178.9(3) . . . . ?
C50 C51 C52 C54 0.2(6) . . . . ?
C51 C52 C54 C55 -1.4(6) . . . . ?
C52 C54 C55 C49 1.0(5) . . . . ?
C53 O6 C52 C51 7.0(6) . . . . ?
C53 O6 C52 C54 -172.1(4) . . . . ?
C55 C49 C50 C51 -1.9(5) . . . . ?
C56 C43 C44 C8 176.0(3) . . . . ?
C56 C43 C44 C45 -2.1(6) . . . . ?
C56 C57 C58 N7 176.8(3) . . . . ?
C56 C57 C58 C74 -2.5(4) . . . . ?
C57 C58 C74 C42 4.6(4) . . . . ?
C58 N7 C59 C60 54.4(4) . . . . ?
C58 N7 C59 C64 -125.5(3) . . . . ?
C58 N7 C66 C67 -117.7(3) . . . . ?
C58 N7 C66 C71 58.5(3) . . . . ?
C59 N7 C58 C57 6.8(4) . . . . ?
C59 N7 C58 C74 -173.9(2) . . . . ?
C59 N7 C66 C67 89.9(3) . . . . ?
C59 N7 C66 C71 -93.8(3) . . . . ?
C59 C60 C61 C62 -1.1(5) . . . . ?
C60 C59 C64 C63 -2.5(4) . . . . ?
C60 C61 C62 O0AA 178.9(3) . . . . ?
C60 C61 C62 C63 -1.2(4) . . . . ?
C61 C62 C63 C64 1.6(4) . . . . ?
C62 C63 C64 C59 0.3(4) . . . . ?
C64 C59 C60 C61 3.0(4) . . . . ?
C65 O0AA C62 C61 -174.8(3) . . . . ?
C65 O0AA C62 C63 5.4(5) . . . . ?
C66 N7 C58 C57 -144.9(3) . . . . ?
C66 N7 C58 C74 34.3(3) . . . . ?
C66 N7 C59 C60 -154.7(3) . . . . ?
C66 N7 C59 C64 25.3(4) . . . . ?
C66 C67 C68 C69 0.7(5) . . . . ?
C67 C66 C71 C70 2.3(4) . . . . ?
C67 C68 C69 C70 0.2(5) . . . . ?
C67 C68 C69 O72 -177.0(3) . . . . ?
C68 C69 C70 C71 0.2(5) . . . . ?
C68 C69 O72 C73 -6.0(5) . . . . ?
C69 C70 C71 C66 -1.4(5) . . . . ?
C70 C69 O72 C73 176.6(3) . . . . ?
C71 C66 C67 C68 -1.9(4) . . . . ?
O72 C69 C70 C71 177.6(3) . . . . ?
C74 C42 C43 C44 178.1(2) . . . . ?
C74 C42 C43 C56 1.8(4) . . . . ?
C75 C10 C11 C12 -27.8(4) . . . . ?
C75 C10 C11 C28 155.6(3) . . . . ?
C78 N0AA C23 C22 111.3(3) . . . . ?
C78 N0AA C23 C85 -69.3(3) . . . . ?
C78 N0AA C24 C25 156.4(3) . . . . ?
C78 N0AA C24 C41 -23.5(4) . . . . ?
C78 C79 C80 C81 1.1(5) . . . . ?
C79 C78 C84 C83 1.9(4) . . . . ?
C79 C80 C81 O9 -177.1(3) . . . . ?
C79 C80 C81 C83 2.6(5) . . . . ?
C80 C81 C83 C84 -3.9(5) . . . . ?
C81 C83 C84 C78 1.6(5) . . . . ?
C82 O9 C81 C80 170.9(3) . . . . ?
C82 O9 C81 C83 -8.8(5) . . . . ?
C84 C78 C79 C80 -3.3(5) . . . . ?
C86 C20 C21 C22 -0.6(4) . . . . ?
C0AA C5AA C4AA C3AA -3.8(19) . . . . ?
C5AA C0AA C1AA C2AA 20.2(18) . . . . ?
C5AA C4AA C3AA C2AA 8.9(18) . . . . ?
C5AA C4AA C3AA C6AA 174.2(11) . . . . ?
C1AA C2AA C3AA C4AA 0.2(18) . . . . ?
C1AA C2AA C3AA C6AA -161.4(14) . . . . ?
C1AA C0AA C5AA C4AA -11.2(18) . . . . ?
C3AA C2AA C1AA C0AA -15.7(19) . . . . ?
